data_2207000
loop_
_publ_author_name
'Zai-Gang Luo'
'De-Qing Shi'
'Xiang-Gao Meng '

_publ_section_title
;Ethyl
 5-amino-1-(4-chlorophenyl-5,5-dimethyl-2-oxo-1,3,2-dioxaphosphinan-2-yl)-3-(6-chloro-3-pyridylmethylamino)-1<i>H</i>-pyrazole-4-carboxylate
;
_journal_coeditor_code KP6058
_journal_issue 10
_journal_name_full 'Acta Crystallographica Section E'
_journal_page_first o3307
_journal_page_last o3309
_journal_paper_doi 10.1107/S160053680502917X
_journal_volume 61
_journal_year 2005
_chemical_formula_iupac 'C23 H26 Cl2 N5 O5 P'
_chemical_formula_moiety 'C23 H26 Cl2 N5 O5 P'
_chemical_formula_sum 'C23 H26 Cl2 N5 O5 P'
_chemical_formula_weight 554.36
_chemical_name_systematic
;Ethyl
 5-amino-1-(4-chlorophenyl-5,5-dimethyl-2-oxo-1,3,2-dioxaphosphinan-2-yl)-
3-(6-chloro-3-pyridylmethylamino)-1H-pyrazole-4-carboxylate
;
_space_group_IT_number 2
_symmetry_cell_setting triclinic
_symmetry_space_group_name_Hall '-P 1'
_symmetry_space_group_name_H-M 'P -1'
_atom_sites_solution_hydrogens geom
_atom_sites_solution_primary direct
_atom_sites_solution_secondary difmap
_cell_angle_alpha 86.447(2)
_cell_angle_beta 85.668(3)
_cell_angle_gamma 70.083(2)
_cell_formula_units_Z 2
_cell_length_a 8.1968(11)
_cell_length_b 10.2180(14)
_cell_length_c 16.581(2)
_cell_measurement_reflns_used 2290
_cell_measurement_temperature 292(2)
_cell_measurement_theta_max 27.32
_cell_measurement_theta_min 2.72
_cell_volume 1301.0(3)
_computing_cell_refinement SMART
_computing_data_collection 'SMART (Bruker, 2000)'
_computing_data_reduction 'SAINT (Bruker, 2000)'
_computing_molecular_graphics 'SHELXTL (Bruker, 1997)'
_computing_publication_material SHELXTL
_computing_structure_refinement 'SHELXL97 (Sheldrick, 1997)'
_computing_structure_solution 'SHELXS97 (Sheldrick, 1997)'
_diffrn_ambient_temperature 292(2)
_diffrn_measured_fraction_theta_full 0.990
_diffrn_measured_fraction_theta_max 0.990
_diffrn_measurement_device_type 'Bruker SMART CCD area-detector'
_diffrn_measurement_method '\f and \w'
_diffrn_radiation_monochromator graphite
_diffrn_radiation_source 'fine-focus sealed tube'
_diffrn_radiation_type MoK\a
_diffrn_radiation_wavelength 0.71073
_diffrn_reflns_av_R_equivalents 0.0583
_diffrn_reflns_av_sigmaI/netI 0.0620
_diffrn_reflns_limit_h_max 9
_diffrn_reflns_limit_h_min -9
_diffrn_reflns_limit_k_max 11
_diffrn_reflns_limit_k_min -12
_diffrn_reflns_limit_l_max 19
_diffrn_reflns_limit_l_min -18
_diffrn_reflns_number 6926
_diffrn_reflns_theta_full 25.00
_diffrn_reflns_theta_max 25.00
_diffrn_reflns_theta_min 1.23
_diffrn_standards_decay_% 0
_exptl_absorpt_coefficient_mu 0.355
_exptl_absorpt_correction_T_max 0.9324
_exptl_absorpt_correction_T_min 0.8711
_exptl_absorpt_correction_type multi-scan
_exptl_absorpt_process_details '(SADABS; Bruker, 2000)'
_exptl_crystal_colour colourless
_exptl_crystal_density_diffrn 1.415
_exptl_crystal_density_method 'not measured'
_exptl_crystal_description prism
_exptl_crystal_F_000 576
_exptl_crystal_size_max 0.40
_exptl_crystal_size_mid 0.30
_exptl_crystal_size_min 0.20
_refine_diff_density_max 0.440
_refine_diff_density_min -0.450
_refine_ls_extinction_coef 0.044(3)
_refine_ls_extinction_expression Fc^*^=kFc[1+0.001xFc^2^\l^3^/sin(2\q)]^-1/4^
_refine_ls_extinction_method SHELXL97
_refine_ls_goodness_of_fit_ref 1.048
_refine_ls_hydrogen_treatment constr
_refine_ls_matrix_type full
_refine_ls_number_parameters 333
_refine_ls_number_reflns 4540
_refine_ls_number_restraints 1
_refine_ls_restrained_S_all 1.048
_refine_ls_R_factor_all 0.0722
_refine_ls_R_factor_gt 0.0500
_refine_ls_shift/su_max 0.001
_refine_ls_shift/su_mean 0.000
_refine_ls_structure_factor_coef Fsqd
_refine_ls_weighting_details 'calc w = 1/[\s^2^(Fo^2^)+(0.0711P)^2^] where P = (Fo^2^+2Fc^2^)/3'
_refine_ls_weighting_scheme calc
_refine_ls_wR_factor_gt 0.1137
_refine_ls_wR_factor_ref 0.1395
_reflns_number_gt 3469
_reflns_number_total 4540
_reflns_threshold_expression I>2\s(I)
_cod_data_source_file kp6058.cif
_cod_data_source_block I
_cod_original_sg_symbol_Hall -P1
_cod_database_code 2207000
_cod_database_fobs_code 2207000

loop_
_symmetry_equiv_pos_as_xyz
'x, y, z'
'-x, -y, -z'

loop_
_atom_site_label
_atom_site_fract_x
_atom_site_fract_y
_atom_site_fract_z
_atom_site_U_iso_or_equiv
_atom_site_adp_type
_atom_site_calc_flag
_atom_site_refinement_flags
_atom_site_occupancy
_atom_site_type_symbol
C1 0.2703(4) 0.6301(3) 0.51541(16) 0.0572(8) Uani d . 1 C
C2 0.2893(4) 0.7489(3) 0.47930(18) 0.0615(8) Uani d . 1 C
H2 0.3513 0.7956 0.5034 0.074 Uiso calc R 1 H
C3 0.2148(4) 0.7981(3) 0.40659(17) 0.0539(7) Uani d . 1 C
H3 0.2282 0.8781 0.3815 0.065 Uiso calc R 1 H
C4 0.1202(3) 0.7304(3) 0.37024(14) 0.0409(6) Uani d . 1 C
C5 0.1107(4) 0.6082(3) 0.40636(16) 0.0494(7) Uani d . 1 C
H5 0.0530 0.5588 0.3816 0.059 Uiso calc R 1 H
C6 0.1855(4) 0.5576(3) 0.47887(17) 0.0586(8) Uani d . 1 C
H6 0.1782 0.4748 0.5027 0.070 Uiso calc R 1 H
C7 0.0316(3) 0.7929(3) 0.29437(14) 0.0392(6) Uani d . 1 C
H7 0.0995 0.8445 0.2645 0.047 Uiso calc R 1 H
C8 -0.1582(3) 0.8911(3) 0.30511(16) 0.0452(7) Uani d . 1 C
C9 -0.1661(5) 1.0188(3) 0.3510(2) 0.0724(10) Uani d . 1 C
H9A -0.1302 0.9903 0.4050 0.109 Uiso calc R 1 H
H9B -0.2830 1.0834 0.3532 0.109 Uiso calc R 1 H
H9C -0.0900 1.0628 0.3235 0.109 Uiso calc R 1 H
C10 -0.2770(4) 0.8194(3) 0.34920(17) 0.0615(8) Uani d . 1 C
H10A -0.2697 0.7382 0.3209 0.092 Uiso calc R 1 H
H10B -0.3947 0.8825 0.3511 0.092 Uiso calc R 1 H
H10C -0.2413 0.7924 0.4033 0.092 Uiso calc R 1 H
C11 -0.2201(4) 0.9466(3) 0.22128(16) 0.0480(7) Uani d . 1 C
H11A -0.3392 1.0095 0.2266 0.058 Uiso calc R 1 H
H11B -0.1492 0.9991 0.1969 0.058 Uiso calc R 1 H
C12 0.1906(3) 0.6589(2) 0.03163(14) 0.0363(6) Uani d . 1 C
C13 0.2881(3) 0.7361(3) -0.00493(14) 0.0381(6) Uani d . 1 C
C14 0.2380(3) 0.8602(3) 0.03968(15) 0.0378(6) Uani d . 1 C
C15 0.4009(3) 0.7086(3) -0.07720(16) 0.0434(6) Uani d . 1 C
C16 0.5173(4) 0.5514(3) -0.18462(16) 0.0574(8) Uani d . 1 C
H16A 0.6359 0.5459 -0.1777 0.069 Uiso calc R 1 H
H16B 0.4703 0.6214 -0.2268 0.069 Uiso calc R 1 H
C17 0.5131(4) 0.4145(3) -0.20690(18) 0.0634(8) Uani d . 1 C
H17A 0.5589 0.3463 -0.1645 0.095 Uiso calc R 1 H
H17B 0.5824 0.3869 -0.2563 0.095 Uiso calc R 1 H
H17C 0.3954 0.4215 -0.2144 0.095 Uiso calc R 1 H
C18 0.1983(4) 1.1043(3) 0.05332(17) 0.0516(7) Uani d . 1 C
H18A 0.0792 1.1229 0.0398 0.062 Uiso calc R 1 H
H18B 0.2396 1.1727 0.0234 0.062 Uiso calc R 1 H
C19 0.1990(3) 1.1253(3) 0.14211(17) 0.0439(7) Uani d . 1 C
C20 0.0862(4) 1.2448(3) 0.1756(2) 0.0622(8) Uani d . 1 C
H20 0.0057 1.3096 0.1438 0.075 Uiso calc R 1 H
C21 0.0916(5) 1.2690(3) 0.2552(2) 0.0736(10) Uani d . 1 C
H21 0.0165 1.3496 0.2784 0.088 Uiso calc R 1 H
C22 0.2125(4) 1.1693(3) 0.29985(19) 0.0624(8) Uani d . 1 C
C23 0.3122(4) 1.0322(3) 0.19330(17) 0.0488(7) Uani d . 1 C
H23 0.3876 0.9499 0.1720 0.059 Uiso calc R 1 H
Cl1 0.35738(13) 0.56981(11) 0.60849(5) 0.0890(4) Uani d . 1 Cl
Cl2 0.22464(18) 1.19385(12) 0.40208(6) 0.1122(4) Uani d . 1 Cl
N1 0.0909(3) 0.7350(2) 0.09358(11) 0.0374(5) Uani d . 1 N
N2 0.1212(3) 0.8629(2) 0.09908(12) 0.0412(5) Uani d . 1 N
N3 0.1845(3) 0.5341(2) 0.01454(13) 0.0485(6) Uani d . 1 N
H3A 0.1161 0.4992 0.0430 0.058 Uiso calc R 1 H
H3B 0.2491 0.4889 -0.0249 0.058 Uiso calc R 1 H
N4 0.3021(3) 0.9675(3) 0.02604(15) 0.0493(6) Uani d D 1 N
N5 0.3205(3) 1.0525(2) 0.27129(15) 0.0569(7) Uani d . 1 N
O1 -0.2109(2) 0.83466(18) 0.16781(11) 0.0467(5) Uani d . 1 O
O2 0.0350(2) 0.67659(16) 0.24527(9) 0.0410(4) Uani d . 1 O
O3 -0.0861(2) 0.57817(19) 0.13796(10) 0.0490(5) Uani d . 1 O
O4 0.4757(3) 0.7850(2) -0.10750(12) 0.0635(6) Uani d . 1 O
O5 0.4131(2) 0.5878(2) -0.10948(10) 0.0508(5) Uani d . 1 O
P1 -0.05044(9) 0.69940(7) 0.16237(4) 0.0377(2) Uani d . 1 P
H4 0.356(4) 0.964(3) -0.0164(11) 0.075(11) Uiso d D 1 H

loop_
_atom_site_aniso_label
_atom_site_aniso_U_11
_atom_site_aniso_U_22
_atom_site_aniso_U_33
_atom_site_aniso_U_12
_atom_site_aniso_U_13
_atom_site_aniso_U_23
C1 0.0558(19) 0.071(2) 0.0314(15) -0.0031(16) -0.0060(13) -0.0043(14)
C2 0.065(2) 0.070(2) 0.0478(18) -0.0168(17) -0.0121(15) -0.0158(16)
C3 0.065(2) 0.0519(17) 0.0470(17) -0.0209(15) -0.0075(14) -0.0023(14)
C4 0.0447(15) 0.0440(15) 0.0303(13) -0.0103(12) 0.0004(11) -0.0043(11)
C5 0.0550(18) 0.0551(18) 0.0401(15) -0.0214(15) -0.0044(13) 0.0015(13)
C6 0.065(2) 0.0604(19) 0.0466(17) -0.0180(16) -0.0014(15) 0.0089(15)
C7 0.0472(16) 0.0383(14) 0.0318(13) -0.0146(12) 0.0008(11) -0.0035(11)
C8 0.0491(16) 0.0415(15) 0.0402(15) -0.0094(13) 0.0037(12) -0.0076(12)
C9 0.082(2) 0.0547(19) 0.069(2) -0.0041(17) -0.0088(18) -0.0224(17)
C10 0.0497(18) 0.074(2) 0.0508(18) -0.0111(16) 0.0085(14) 0.0033(16)
C11 0.0458(16) 0.0406(15) 0.0521(17) -0.0077(13) -0.0006(13) -0.0019(13)
C12 0.0431(15) 0.0379(14) 0.0280(13) -0.0129(12) -0.0071(11) 0.0001(11)
C13 0.0408(15) 0.0417(14) 0.0334(13) -0.0158(12) -0.0049(11) 0.0008(11)
C14 0.0425(15) 0.0411(14) 0.0339(13) -0.0195(12) -0.0084(11) 0.0054(11)
C15 0.0411(15) 0.0492(16) 0.0393(15) -0.0148(13) -0.0045(12) 0.0034(13)
C16 0.0550(19) 0.075(2) 0.0370(15) -0.0174(16) 0.0106(13) -0.0057(15)
C17 0.0572(19) 0.074(2) 0.0498(18) -0.0093(16) 0.0018(15) -0.0150(16)
C18 0.0644(19) 0.0405(16) 0.0548(18) -0.0236(14) -0.0156(15) 0.0114(14)
C19 0.0445(16) 0.0331(14) 0.0583(17) -0.0184(12) -0.0084(13) 0.0051(13)
C20 0.061(2) 0.0395(17) 0.079(2) -0.0066(15) -0.0118(17) 0.0018(16)
C21 0.079(2) 0.0462(19) 0.085(3) -0.0054(17) 0.003(2) -0.0189(18)
C22 0.078(2) 0.0548(19) 0.059(2) -0.0270(18) -0.0011(17) -0.0119(16)
C23 0.0473(17) 0.0424(16) 0.0550(18) -0.0128(13) -0.0032(14) -0.0033(14)
Cl1 0.0913(7) 0.1104(8) 0.0439(5) -0.0035(6) -0.0225(5) 0.0024(5)
Cl2 0.1633(12) 0.1059(9) 0.0656(7) -0.0384(8) -0.0066(7) -0.0304(6)
N1 0.0460(13) 0.0365(11) 0.0338(11) -0.0190(10) -0.0019(10) -0.0031(9)
N2 0.0519(13) 0.0395(12) 0.0380(12) -0.0231(11) -0.0031(10) -0.0017(10)
N3 0.0635(15) 0.0462(13) 0.0412(13) -0.0262(12) 0.0089(11) -0.0118(10)
N4 0.0599(16) 0.0492(14) 0.0457(15) -0.0287(13) 0.0014(12) 0.0012(12)
N5 0.0626(17) 0.0538(16) 0.0536(16) -0.0170(13) -0.0111(13) -0.0027(12)
O1 0.0427(11) 0.0506(11) 0.0430(10) -0.0100(9) -0.0051(8) -0.0043(9)
O2 0.0513(11) 0.0371(10) 0.0305(9) -0.0092(8) -0.0020(8) -0.0048(7)
O3 0.0602(12) 0.0508(11) 0.0451(11) -0.0309(10) 0.0021(9) -0.0070(9)
O4 0.0677(14) 0.0669(14) 0.0607(13) -0.0338(12) 0.0180(11) -0.0007(11)
O5 0.0567(12) 0.0587(12) 0.0383(10) -0.0223(10) 0.0092(9) -0.0087(9)
P1 0.0429(4) 0.0398(4) 0.0324(4) -0.0168(3) -0.0008(3) -0.0015(3)

loop_
_atom_type_symbol
_atom_type_description
_atom_type_scat_dispersion_real
_atom_type_scat_dispersion_imag
_atom_type_scat_source
C C 0.0033 0.0016 'International Tables Vol C Tables 4.2.6.8 and 6.1.1.4'
H H 0.0000 0.0000 'International Tables Vol C Tables 4.2.6.8 and 6.1.1.4'
N N 0.0061 0.0033 'International Tables Vol C Tables 4.2.6.8 and 6.1.1.4'
O O 0.0106 0.0060 'International Tables Vol C Tables 4.2.6.8 and 6.1.1.4'
P P 0.1023 0.0942 'International Tables Vol C Tables 4.2.6.8 and 6.1.1.4'
Cl Cl 0.1484 0.1585 'International Tables Vol C Tables 4.2.6.8 and 6.1.1.4'

loop_
_geom_angle_atom_site_label_1
_geom_angle_atom_site_label_2
_geom_angle_atom_site_label_3
_geom_angle
_geom_angle_publ_flag
C6 C1 C2 121.0(3) ?
C6 C1 Cl1 119.5(3) ?
C2 C1 Cl1 119.5(2) ?
C1 C2 C3 118.9(3) ?
C1 C2 H2 120.5 ?
C3 C2 H2 120.5 ?
C2 C3 C4 121.2(3) ?
C2 C3 H3 119.4 ?
C4 C3 H3 119.4 ?
C5 C4 C3 118.1(2) ?
C5 C4 C7 122.5(2) ?
C3 C4 C7 119.3(2) ?
C4 C5 C6 121.1(3) ?
C4 C5 H5 119.5 ?
C6 C5 H5 119.5 ?
C1 C6 C5 119.5(3) ?
C1 C6 H6 120.2 ?
C5 C6 H6 120.2 ?
O2 C7 C4 107.08(19) ?
O2 C7 C8 108.20(19) ?
C4 C7 C8 116.4(2) ?
O2 C7 H7 108.3 ?
C4 C7 H7 108.3 ?
C8 C7 H7 108.3 ?
C11 C8 C10 111.0(2) ?
C11 C8 C9 105.7(2) ?
C10 C8 C9 109.7(2) ?
C11 C8 C7 107.7(2) ?
C10 C8 C7 112.6(2) ?
C9 C8 C7 109.9(2) ?
C8 C9 H9A 109.5 ?
C8 C9 H9B 109.5 ?
H9A C9 H9B 109.5 ?
C8 C9 H9C 109.5 ?
H9A C9 H9C 109.5 ?
H9B C9 H9C 109.5 ?
C8 C10 H10A 109.5 ?
C8 C10 H10B 109.5 ?
H10A C10 H10B 109.5 ?
C8 C10 H10C 109.5 ?
H10A C10 H10C 109.5 ?
H10B C10 H10C 109.5 ?
O1 C11 C8 112.4(2) ?
O1 C11 H11A 109.1 ?
C8 C11 H11A 109.1 ?
O1 C11 H11B 109.1 ?
C8 C11 H11B 109.1 ?
H11A C11 H11B 107.9 ?
N3 C12 N1 122.4(2) ?
N3 C12 C13 130.8(2) ?
N1 C12 C13 106.8(2) ?
C12 C13 C14 104.9(2) ?
C12 C13 C15 128.9(2) ?
C14 C13 C15 125.9(2) ?
N2 C14 N4 120.9(2) ?
N2 C14 C13 113.0(2) ?
N4 C14 C13 126.0(2) ?
O4 C15 O5 122.7(2) ?
O4 C15 C13 124.9(3) ?
O5 C15 C13 112.4(2) ?
O5 C16 C17 107.5(2) ?
O5 C16 H16A 110.2 ?
C17 C16 H16A 110.2 ?
O5 C16 H16B 110.2 ?
C17 C16 H16B 110.2 ?
H16A C16 H16B 108.5 ?
C16 C17 H17A 109.5 ?
C16 C17 H17B 109.5 ?
H17A C17 H17B 109.5 ?
C16 C17 H17C 109.5 ?
H17A C17 H17C 109.5 ?
H17B C17 H17C 109.5 ?
N4 C18 C19 115.6(2) ?
N4 C18 H18A 108.4 ?
C19 C18 H18A 108.4 ?
N4 C18 H18B 108.4 ?
C19 C18 H18B 108.4 ?
H18A C18 H18B 107.4 ?
C20 C19 C23 116.6(3) ?
C20 C19 C18 119.7(3) ?
C23 C19 C18 123.6(3) ?
C21 C20 C19 120.5(3) ?
C21 C20 H20 119.8 ?
C19 C20 H20 119.8 ?
C20 C21 C22 117.5(3) ?
C20 C21 H21 121.3 ?
C22 C21 H21 121.3 ?
N5 C22 C21 124.4(3) ?
N5 C22 Cl2 116.0(3) ?
C21 C22 Cl2 119.6(3) ?
N5 C23 C19 124.3(3) ?
N5 C23 H23 117.8 ?
C19 C23 H23 117.8 ?
C12 N1 N2 111.48(18) ?
C12 N1 P1 130.92(16) ?
N2 N1 P1 117.57(15) ?
C14 N2 N1 103.74(19) ?
C12 N3 H3A 120.0 ?
C12 N3 H3B 120.0 ?
H3A N3 H3B 120.0 ?
C14 N4 C18 119.0(2) ?
C14 N4 H4 113(2) ?
C18 N4 H4 117(2) ?
C22 N5 C23 116.6(3) ?
C11 O1 P1 121.95(15) ?
C7 O2 P1 122.63(14) ?
C15 O5 C16 117.6(2) ?
O3 P1 O1 114.92(10) y
O3 P1 O2 113.32(10) y
O1 P1 O2 106.83(9) y
O3 P1 N1 108.80(10) y
O1 P1 N1 105.96(10) y
O2 P1 N1 106.44(10) y

loop_
_geom_bond_atom_site_label_1
_geom_bond_atom_site_label_2
_geom_bond_distance
_geom_bond_publ_flag
C1 C6 1.367(4) ?
C1 C2 1.372(4) ?
C1 Cl1 1.738(3) ?
C2 C3 1.380(4) ?
C2 H2 0.9300 ?
C3 C4 1.390(3) ?
C3 H3 0.9300 ?
C4 C5 1.375(3) ?
C4 C7 1.497(3) ?
C5 C6 1.381(4) ?
C5 H5 0.9300 ?
C6 H6 0.9300 ?
C7 O2 1.473(3) ?
C7 C8 1.541(4) ?
C7 H7 0.9800 ?
C8 C11 1.525(4) ?
C8 C10 1.527(4) ?
C8 C9 1.531(4) ?
C9 H9A 0.9600 ?
C9 H9B 0.9600 ?
C9 H9C 0.9600 ?
C10 H10A 0.9600 ?
C10 H10B 0.9600 ?
C10 H10C 0.9600 ?
C11 O1 1.468(3) ?
C11 H11A 0.9700 ?
C11 H11B 0.9700 ?
C12 N3 1.341(3) ?
C12 N1 1.367(3) ?
C12 C13 1.388(3) ?
C13 C14 1.428(3) ?
C13 C15 1.438(4) ?
C14 N2 1.316(3) ?
C14 N4 1.369(3) ?
C15 O4 1.213(3) ?
C15 O5 1.344(3) ?
C16 O5 1.449(3) ?
C16 C17 1.481(4) y
C16 H16A 0.9700 ?
C16 H16B 0.9700 ?
C17 H17A 0.9600 ?
C17 H17B 0.9600 ?
C17 H17C 0.9600 ?
C18 N4 1.446(4) ?
C18 C19 1.502(4) ?
C18 H18A 0.9700 ?
C18 H18B 0.9700 ?
C19 C20 1.376(4) ?
C19 C23 1.379(4) ?
C20 C21 1.364(4) ?
C20 H20 0.9300 ?
C21 C22 1.377(4) ?
C21 H21 0.9300 ?
C22 N5 1.311(4) ?
C22 Cl2 1.744(3) ?
C23 N5 1.333(3) ?
C23 H23 0.9300 ?
N1 N2 1.420(3) ?
N1 P1 1.677(2) y
N3 H3A 0.8600 ?
N3 H3B 0.8600 ?
N4 H4 0.799(10) ?
O1 P1 1.5516(19) y
O2 P1 1.5584(17) y
O3 P1 1.4529(18) y

loop_
_geom_hbond_atom_site_label_D
_geom_hbond_atom_site_label_H
_geom_hbond_atom_site_label_A
_geom_hbond_site_symmetry_A
_geom_hbond_distance_DH
_geom_hbond_distance_HA
_geom_hbond_distance_DA
_geom_hbond_angle_DHA
_geom_hbond_publ_flag
C23 H23 N4 . 0.93 2.55 2.904(4) 103 y
C20 H20 O3 1_565 0.93 2.58 3.253(3) 129 y
N3 H3A O3 . 0.86 2.17 2.839(3) 134 y
N3 H3B O5 . 0.86 2.29 2.832(3) 121 y
N3 H3B O3 2_565 0.86 2.63 3.108(3) 116 y
N4 H4 O4 . 0.799(10) 2.34(3) 2.938(3) 132(3) y

loop_
_geom_torsion_atom_site_label_1
_geom_torsion_atom_site_label_2
_geom_torsion_atom_site_label_3
_geom_torsion_atom_site_label_4
_geom_torsion
_geom_torsion_publ_flag
C6 C1 C2 C3 2.7(5) ?
Cl1 C1 C2 C3 -178.0(2) ?
C1 C2 C3 C4 0.7(4) ?
C2 C3 C4 C5 -3.6(4) ?
C2 C3 C4 C7 175.8(3) ?
C3 C4 C5 C6 3.2(4) ?
C7 C4 C5 C6 -176.2(2) ?
C2 C1 C6 C5 -3.1(5) ?
Cl1 C1 C6 C5 177.6(2) ?
C4 C5 C6 C1 0.0(4) ?
C5 C4 C7 O2 -33.6(3) ?
C3 C4 C7 O2 146.9(2) ?
C5 C4 C7 C8 87.5(3) ?
C3 C4 C7 C8 -91.9(3) ?
O2 C7 C8 C11 -61.5(2) ?
C4 C7 C8 C11 177.9(2) ?
O2 C7 C8 C10 61.2(3) ?
C4 C7 C8 C10 -59.4(3) ?
O2 C7 C8 C9 -176.2(2) ?
C4 C7 C8 C9 63.3(3) ?
C10 C8 C11 O1 -64.3(3) ?
C9 C8 C11 O1 176.8(2) ?
C7 C8 C11 O1 59.4(3) ?
N3 C12 C13 C14 179.7(2) ?
N1 C12 C13 C14 -0.1(3) ?
N3 C12 C13 C15 6.2(4) ?
N1 C12 C13 C15 -173.6(2) ?
C12 C13 C14 N2 0.3(3) ?
C15 C13 C14 N2 174.1(2) ?
C12 C13 C14 N4 179.2(2) ?
C15 C13 C14 N4 -7.0(4) ?
C12 C13 C15 O4 176.3(3) y
C14 C13 C15 O4 4.0(4) ?
C12 C13 C15 O5 -2.6(4) ?
C14 C13 C15 O5 -174.9(2) y
N4 C18 C19 C20 -171.1(2) ?
N4 C18 C19 C23 11.1(4) ?
C23 C19 C20 C21 1.5(4) ?
C18 C19 C20 C21 -176.4(3) ?
C19 C20 C21 C22 -0.4(5) ?
C20 C21 C22 N5 -1.0(5) ?
C20 C21 C22 Cl2 -179.6(2) ?
C20 C19 C23 N5 -1.4(4) ?
C18 C19 C23 N5 176.4(2) ?
N3 C12 N1 N2 180.0(2) ?
C13 C12 N1 N2 -0.2(3) ?
N3 C12 N1 P1 2.0(4) ?
C13 C12 N1 P1 -178.17(18) ?
N4 C14 N2 N1 -179.3(2) ?
C13 C14 N2 N1 -0.4(3) ?
C12 N1 N2 C14 0.4(3) ?
P1 N1 N2 C14 178.64(16) ?
N2 C14 N4 C18 -24.5(4) ?
C13 C14 N4 C18 156.8(2) ?
C19 C18 N4 C14 78.2(3) ?
C21 C22 N5 C23 1.1(5) ?
Cl2 C22 N5 C23 179.77(19) ?
C19 C23 N5 C22 0.2(4) ?
C8 C11 O1 P1 -44.3(3) ?
C4 C7 O2 P1 178.01(15) ?
C8 C7 O2 P1 51.8(2) ?
O4 C15 O5 C16 -1.5(4) ?
C13 C15 O5 C16 177.4(2) ?
C17 C16 O5 C15 179.0(2) y
C11 O1 P1 O3 153.86(18) ?
C11 O1 P1 O2 27.2(2) ?
C11 O1 P1 N1 -85.97(19) ?
C7 O2 P1 O3 -159.76(17) ?
C7 O2 P1 O1 -32.19(19) ?
C7 O2 P1 N1 80.69(18) ?
C12 N1 P1 O3 -12.2(3) ?
N2 N1 P1 O3 169.96(15) ?
C12 N1 P1 O1 -136.2(2) ?
N2 N1 P1 O1 45.88(18) ?
C12 N1 P1 O2 110.3(2) ?
N2 N1 P1 O2 -67.60(18) ?

loop_
_cod_related_entry_id
_cod_related_entry_database
_cod_related_entry_code
1 ChemSpider 10602150
